data_7017599
loop_
_publ_author_name
'Nickl, Claudia'
'Eichele, Klaus'
'Wesemann, Lars'

_publ_section_title
;
 1,2-Distanna-closo-dodecaborate--a rare example of a 1,2-distannylene
 ligand in transition metal chemistry.
;
_journal_issue 1
_journal_name_full 'Dalton transactions (Cambridge, England : 2003)'
_journal_page_first 243
_journal_page_last 250
_journal_paper_doi 10.1039/c1dt11247c
_journal_volume 41
_journal_year 2012
_chemical_formula_sum 'C46 H130 B20 N6 P4 Pt2 Sn4'
_chemical_formula_weight 1972.58
_chemical_name_systematic
;
?
;
_space_group_IT_number 2
_symmetry_cell_setting triclinic
_symmetry_space_group_name_Hall '-P 1'
_symmetry_space_group_name_H-M 'P -1'
_atom_sites_solution_hydrogens geom
_atom_sites_solution_primary direct
_atom_sites_solution_secondary difmap
_audit_creation_method SHELXL-97
_audit_update_record
;
2011-01-25 # Formatted by publCIF
;
_cell_angle_alpha 64.635(6)
_cell_angle_beta 63.634(6)
_cell_angle_gamma 69.230(6)
_cell_formula_units_Z 1
_cell_length_a 12.6596(10)
_cell_length_b 13.7560(10)
_cell_length_c 14.0684(11)
_cell_measurement_reflns_used 31736
_cell_measurement_temperature 173(2)
_cell_measurement_theta_max 26.4
_cell_measurement_theta_min 5.7
_cell_volume 1942.2(3)
_computing_cell_refinement X-Area
_computing_data_collection X-Area
_computing_data_reduction X-Area
_computing_molecular_graphics 'Diamond Version 3.1e'
_computing_structure_refinement 'SHELXL-97 (Sheldrick, 1997)'
_computing_structure_solution SHELXS-97
_diffrn_ambient_temperature 173(2)
_diffrn_measured_fraction_theta_full 0.981
_diffrn_measured_fraction_theta_max 0.981
_diffrn_measurement_device_type 'Stoe IPDS 2T'
_diffrn_measurement_method 'OMEGA SCANS'
_diffrn_radiation_monochromator graphite
_diffrn_radiation_source 'fine-focus sealed tube'
_diffrn_radiation_type MoK\a
_diffrn_radiation_wavelength 0.71073
_diffrn_reflns_av_R_equivalents 0.0487
_diffrn_reflns_av_sigmaI/netI 0.0393
_diffrn_reflns_limit_h_max 15
_diffrn_reflns_limit_h_min -15
_diffrn_reflns_limit_k_max 17
_diffrn_reflns_limit_k_min -17
_diffrn_reflns_limit_l_max 17
_diffrn_reflns_limit_l_min -17
_diffrn_reflns_number 25034
_diffrn_reflns_theta_full 26.37
_diffrn_reflns_theta_max 26.37
_diffrn_reflns_theta_min 5.69
_exptl_absorpt_coefficient_mu 4.971
_exptl_absorpt_correction_T_max 0.6435
_exptl_absorpt_correction_T_min 0.3505
_exptl_absorpt_correction_type numerical
_exptl_absorpt_process_details
;
X-RED 1.31, Data Reduction for STAD4 and IPDS; X-Shape 2.07,
Crystal optimization for absorption correction, Stoe & Cie,
Darmstadt, 2005.
;
_exptl_crystal_colour orange
_exptl_crystal_density_diffrn 1.687
_exptl_crystal_density_method 'not measured'
_exptl_crystal_description block
_exptl_crystal_F_000 964
_exptl_crystal_size_max 0.22
_exptl_crystal_size_mid 0.14
_exptl_crystal_size_min 0.13
_refine_diff_density_max 1.222
_refine_diff_density_min -1.049
_refine_diff_density_rms 0.118
_refine_ls_extinction_method none
_refine_ls_goodness_of_fit_ref 1.099
_refine_ls_hydrogen_treatment constr
_refine_ls_matrix_type full
_refine_ls_number_parameters 372
_refine_ls_number_reflns 7800
_refine_ls_number_restraints 0
_refine_ls_restrained_S_all 1.099
_refine_ls_R_factor_all 0.0425
_refine_ls_R_factor_gt 0.0324
_refine_ls_shift/su_max 0.001
_refine_ls_shift/su_mean 0.000
_refine_ls_structure_factor_coef Fsqd
_refine_ls_weighting_details 'calc w=1/[\s^2^(Fo^2^)+(0.0109P)^2^+4.6379P] where P=(Fo^2^+2Fc^2^)/3'
_refine_ls_weighting_scheme calc
_refine_ls_wR_factor_gt 0.0518
_refine_ls_wR_factor_ref 0.0538
_reflns_number_gt 6782
_reflns_number_total 7800
_reflns_threshold_expression >2sigma(I)
_cod_data_source_file c1dt11247c.txt
_cod_data_source_block Compound4
_cod_original_sg_symbol_H-M P-1
_cod_database_code 7017599

loop_
_symmetry_equiv_pos_as_xyz
'x, y, z'
'-x, -y, -z'

loop_
_atom_site_label
_atom_site_type_symbol
_atom_site_fract_x
_atom_site_fract_y
_atom_site_fract_z
_atom_site_U_iso_or_equiv
_atom_site_adp_type
_atom_site_occupancy
_atom_site_symmetry_multiplicity
_atom_site_calc_flag
_atom_site_refinement_flags
P1 P 0.71558(10) 0.54994(9) 0.16245(9) 0.0192(2) Uani 1 1 d .
P2 P 0.36212(10) 0.46254(9) 0.27539(9) 0.0199(2) Uani 1 1 d .
C132 C 0.6423(5) 0.7223(4) -0.0110(4) 0.0404(13) Uani 1 1 d .
H13A H 0.6466 0.7963 -0.0605 0.061 Uiso 1 1 calc R
H13B H 0.5598 0.7181 0.0349 0.061 Uiso 1 1 calc R
H13C H 0.6741 0.6736 -0.0543 0.061 Uiso 1 1 calc R
C111 C 0.7913(4) 0.5454(4) 0.2486(4) 0.0289(11) Uani 1 1 d .
H11A H 0.7326 0.5797 0.3043 0.035 Uiso 1 1 calc R
H11B H 0.8169 0.4689 0.2884 0.035 Uiso 1 1 calc R
B9 B 0.6852(5) 0.0510(4) 0.5869(4) 0.0200(10) Uani 1 1 d .
H9 H 0.7194 -0.0273 0.5694 0.024 Uiso 1 1 calc R
C101 C 0.8281(4) 0.4696(4) 0.0727(4) 0.0308(11) Uani 1 1 d .
H10A H 0.7994 0.4799 0.0149 0.037 Uiso 1 1 calc R
H10B H 0.9015 0.4981 0.0359 0.037 Uiso 1 1 calc R
B6 B 0.2572(4) 0.7390(4) 0.4684(4) 0.0202(10) Uani 1 1 d .
H6 H 0.1864 0.6902 0.5152 0.024 Uiso 1 1 calc R
B4 B 0.5652(5) 0.1477(4) 0.5424(4) 0.0221(11) Uani 1 1 d .
H4 H 0.5229 0.1295 0.5000 0.026 Uiso 1 1 calc R
C131 C 0.7151(4) 0.6892(4) 0.0631(4) 0.0295(11) Uani 1 1 d .
H13D H 0.6835 0.7403 0.1047 0.035 Uiso 1 1 calc R
H13E H 0.7976 0.6960 0.0157 0.035 Uiso 1 1 calc R
B5 B 0.7223(4) 0.1734(4) 0.4775(4) 0.0187(10) Uani 1 1 d .
H5 H 0.7811 0.1721 0.3922 0.022 Uiso 1 1 calc R
B11 B 0.2959(5) 0.8115(4) 0.3161(4) 0.0212(10) Uani 1 1 d .
H11 H 0.2506 0.8032 0.2697 0.025 Uiso 1 1 calc R
C221 C 0.2159(4) 0.5207(5) 0.3621(4) 0.0342(12) Uani 1 1 d .
H22A H 0.2081 0.5996 0.3374 0.041 Uiso 1 1 calc R
H22B H 0.1532 0.5072 0.3502 0.041 Uiso 1 1 calc R
C201 C 0.3549(5) 0.3174(4) 0.3311(4) 0.0298(11) Uani 1 1 d .
H20A H 0.3529 0.2888 0.4079 0.036 Uiso 1 1 calc R
H20B H 0.2797 0.3119 0.3328 0.036 Uiso 1 1 calc R
C102 C 0.8579(5) 0.3477(5) 0.1331(5) 0.0424(14) Uani 1 1 d .
H10C H 0.9176 0.3116 0.0802 0.064 Uiso 1 1 calc R
H10D H 0.7865 0.3179 0.1680 0.064 Uiso 1 1 calc R
H10E H 0.8886 0.3362 0.1892 0.064 Uiso 1 1 calc R
B10 B 0.2165(5) 0.8827(4) 0.4144(4) 0.0203(10) Uani 1 1 d .
H10 H 0.1202 0.9197 0.4304 0.024 Uiso 1 1 calc R
B8 B 0.5413(5) 0.0789(4) 0.6875(4) 0.0208(10) Uani 1 1 d .
H8 H 0.4838 0.0175 0.7367 0.025 Uiso 1 1 calc R
B3 B 0.5288(4) 0.7826(4) 0.3543(4) 0.0201(10) Uani 1 1 d .
H3 H 0.6274 0.7606 0.3298 0.024 Uiso 1 1 calc R
B7 B 0.4543(5) 0.8364(4) 0.2510(4) 0.0206(10) Uani 1 1 d .
H7 H 0.5093 0.8432 0.1629 0.025 Uiso 1 1 calc R
C211 C 0.3389(5) 0.5075(4) 0.1423(4) 0.0324(11) Uani 1 1 d .
H21A H 0.4059 0.4691 0.0938 0.039 Uiso 1 1 calc R
H21B H 0.2664 0.4865 0.1564 0.039 Uiso 1 1 calc R
C112 C 0.8997(5) 0.5994(5) 0.1897(5) 0.0413(14) Uani 1 1 d .
H11C H 0.9311 0.5915 0.2440 0.062 Uiso 1 1 calc R
H11D H 0.8759 0.6760 0.1518 0.062 Uiso 1 1 calc R
H11E H 0.9607 0.5647 0.1361 0.062 Uiso 1 1 calc R
B12 B 0.3278(5) 0.9395(4) 0.2860(4) 0.0227(11) Uani 1 1 d .
H12 H 0.3029 1.0115 0.2191 0.027 Uiso 1 1 calc R
C202 C 0.4564(6) 0.2450(4) 0.2677(5) 0.0421(14) Uani 1 1 d .
H20C H 0.4443 0.1708 0.3035 0.063 Uiso 1 1 calc R
H20D H 0.5315 0.2475 0.2673 0.063 Uiso 1 1 calc R
H20E H 0.4582 0.2706 0.1920 0.063 Uiso 1 1 calc R
C222 C 0.1955(5) 0.4748(5) 0.4873(4) 0.0440(15) Uani 1 1 d .
H22C H 0.1171 0.5091 0.5271 0.066 Uiso 1 1 calc R
H22D H 0.2557 0.4894 0.5004 0.066 Uiso 1 1 calc R
H22E H 0.2007 0.3969 0.5132 0.066 Uiso 1 1 calc R
N1 N 0.1544(3) 1.0643(3) -0.2953(3) 0.0241(8) Uani 1 1 d .
C31 C 0.1510(5) 0.9477(4) -0.2170(4) 0.0337(12) Uani 1 1 d .
H31A H 0.1776 0.8999 -0.2613 0.040 Uiso 1 1 calc R
H31B H 0.0682 0.9433 -0.1688 0.040 Uiso 1 1 calc R
C32 C 0.2272(5) 0.9046(5) -0.1440(5) 0.0417(13) Uani 1 1 d .
H32A H 0.2198 0.8305 -0.0971 0.063 Uiso 1 1 calc R
H32B H 0.2003 0.9499 -0.0979 0.063 Uiso 1 1 calc R
H32C H 0.3100 0.9063 -0.1906 0.063 Uiso 1 1 calc R
C212 C 0.3275(6) 0.6296(5) 0.0817(5) 0.0501(16) Uani 1 1 d .
H21C H 0.3154 0.6471 0.0129 0.075 Uiso 1 1 calc R
H21D H 0.3997 0.6510 0.0654 0.075 Uiso 1 1 calc R
H21E H 0.2600 0.6684 0.1282 0.075 Uiso 1 1 calc R
C41 C 0.2804(4) 1.0701(5) -0.3781(4) 0.0335(12) Uani 1 1 d .
H41A H 0.2830 1.1441 -0.4280 0.050 Uiso 1 1 calc R
H41B H 0.3036 1.0221 -0.4206 0.050 Uiso 1 1 calc R
H41C H 0.3348 1.0476 -0.3386 0.050 Uiso 1 1 calc R
C11 C 0.1194(5) 1.1436(4) -0.2335(4) 0.0310(11) Uani 1 1 d .
H11F H 0.1273 1.2162 -0.2878 0.037 Uiso 1 1 calc R
H11G H 0.1756 1.1222 -0.1951 0.037 Uiso 1 1 calc R
C21 C 0.0686(4) 1.0913(4) -0.3560(4) 0.0314(11) Uani 1 1 d .
H21F H 0.0983 1.0419 -0.3992 0.038 Uiso 1 1 calc R
H21G H -0.0093 1.0773 -0.3005 0.038 Uiso 1 1 calc R
C23 C 0.2355(6) 1.0338(5) 0.0266(4) 0.0398(14) Uani 1 1 d .
C33 C 0.0817(5) 0.2835(5) 0.2748(5) 0.0451(15) Uani 1 1 d .
C24 C 0.3534(5) 0.9639(5) 0.0063(5) 0.0476(15) Uani 1 1 d .
H24A H 0.4039 0.9942 -0.0694 0.071 Uiso 1 1 calc R
H24B H 0.3470 0.8919 0.0177 0.071 Uiso 1 1 calc R
H24C H 0.3879 0.9590 0.0572 0.071 Uiso 1 1 calc R
C12 C -0.0068(5) 1.1499(5) -0.1491(5) 0.0455(15) Uani 1 1 d .
H12A H -0.0219 1.2014 -0.1129 0.068 Uiso 1 1 calc R
H12B H -0.0152 1.0787 -0.0939 0.068 Uiso 1 1 calc R
H12C H -0.0634 1.1737 -0.1865 0.068 Uiso 1 1 calc R
C22 C 0.0518(5) 1.2074(5) -0.4334(5) 0.0439(15) Uani 1 1 d .
H22F H -0.0035 1.2176 -0.4680 0.066 Uiso 1 1 calc R
H22G H 0.1279 1.2217 -0.4902 0.066 Uiso 1 1 calc R
H22H H 0.0202 1.2572 -0.3913 0.066 Uiso 1 1 calc R
N3 N 0.0950(6) 0.3671(5) 0.2565(6) 0.079(2) Uani 1 1 d .
N2 N 0.1420(5) 1.0882(5) 0.0407(5) 0.0557(14) Uani 1 1 d .
C34 C 0.0656(6) 0.1760(5) 0.2987(5) 0.0483(15) Uani 1 1 d .
H34A H 0.1254 0.1212 0.3284 0.073 Uiso 1 1 calc R
H34B H 0.0738 0.1682 0.2310 0.073 Uiso 1 1 calc R
H34C H -0.0131 0.1668 0.3528 0.073 Uiso 1 1 calc R
Pt1 Pt 0.534531(15) 0.496222(14) 0.258161(13) 0.01603(5) Uani 1 1 d .
Sn2 Sn 0.44249(3) 0.65144(2) 0.34955(2) 0.01741(7) Uani 1 1 d .
Sn1 Sn 0.57509(3) 0.33688(2) 0.44949(2) 0.01857(7) Uani 1 1 d .

loop_
_atom_site_aniso_label
_atom_site_aniso_U_11
_atom_site_aniso_U_22
_atom_site_aniso_U_33
_atom_site_aniso_U_23
_atom_site_aniso_U_13
_atom_site_aniso_U_12
P1 0.0173(5) 0.0217(6) 0.0180(5) -0.0076(4) -0.0020(4) -0.0073(5)
P2 0.0196(6) 0.0204(6) 0.0204(5) -0.0052(4) -0.0073(4) -0.0062(5)
C132 0.049(3) 0.029(3) 0.035(3) 0.001(2) -0.018(2) -0.009(3)
C111 0.027(3) 0.030(3) 0.034(3) -0.016(2) -0.009(2) -0.005(2)
B9 0.024(3) 0.014(2) 0.020(2) -0.0062(19) -0.008(2) -0.001(2)
C101 0.023(2) 0.035(3) 0.033(3) -0.017(2) -0.001(2) -0.009(2)
B6 0.018(2) 0.017(2) 0.026(2) -0.006(2) -0.011(2) -0.001(2)
B4 0.024(3) 0.021(3) 0.023(2) -0.009(2) -0.008(2) -0.006(2)
C131 0.028(3) 0.027(3) 0.027(2) -0.009(2) -0.0010(19) -0.008(2)
B5 0.015(2) 0.020(3) 0.021(2) -0.0082(19) -0.0060(18) -0.0018(19)
B11 0.026(3) 0.019(3) 0.021(2) -0.0046(19) -0.014(2) -0.002(2)
C221 0.022(3) 0.040(3) 0.045(3) -0.019(2) -0.008(2) -0.009(2)
C201 0.034(3) 0.030(3) 0.029(2) -0.003(2) -0.011(2) -0.017(2)
C102 0.040(3) 0.037(3) 0.044(3) -0.020(3) -0.012(3) 0.003(3)
B10 0.017(2) 0.020(3) 0.025(2) -0.008(2) -0.011(2) 0.001(2)
B8 0.023(3) 0.017(2) 0.021(2) -0.0061(19) -0.006(2) -0.006(2)
B3 0.016(2) 0.024(3) 0.023(2) -0.011(2) -0.0051(19) -0.005(2)
B7 0.025(3) 0.016(2) 0.019(2) -0.0065(19) -0.0059(19) -0.003(2)
C211 0.036(3) 0.035(3) 0.033(3) -0.009(2) -0.017(2) -0.011(2)
C112 0.033(3) 0.051(4) 0.054(3) -0.018(3) -0.019(3) -0.017(3)
B12 0.028(3) 0.018(3) 0.020(2) -0.0050(19) -0.009(2) -0.004(2)
C202 0.054(4) 0.027(3) 0.051(3) -0.013(2) -0.018(3) -0.014(3)
C222 0.051(4) 0.047(3) 0.031(3) -0.017(2) 0.006(2) -0.026(3)
N1 0.027(2) 0.028(2) 0.0223(19) -0.0117(16) -0.0050(16) -0.0110(17)
C31 0.043(3) 0.032(3) 0.032(3) -0.011(2) -0.012(2) -0.014(2)
C32 0.043(3) 0.041(3) 0.039(3) -0.012(2) -0.013(2) -0.008(3)
C212 0.073(4) 0.037(3) 0.037(3) 0.007(3) -0.031(3) -0.015(3)
C41 0.021(2) 0.053(3) 0.030(3) -0.016(2) -0.006(2) -0.011(2)
C11 0.038(3) 0.027(3) 0.031(2) -0.012(2) -0.009(2) -0.010(2)
C21 0.025(3) 0.044(3) 0.031(3) -0.013(2) -0.010(2) -0.012(2)
C23 0.050(4) 0.045(3) 0.032(3) -0.003(2) -0.014(3) -0.031(3)
C33 0.029(3) 0.049(4) 0.051(3) -0.005(3) -0.017(3) -0.009(3)
C24 0.047(4) 0.062(4) 0.034(3) -0.005(3) -0.017(3) -0.021(3)
C12 0.043(3) 0.049(4) 0.050(3) -0.032(3) -0.001(3) -0.015(3)
C22 0.039(3) 0.054(4) 0.043(3) -0.004(3) -0.023(3) -0.017(3)
N3 0.068(4) 0.055(4) 0.116(6) -0.002(4) -0.049(4) -0.024(3)
N2 0.053(4) 0.058(4) 0.066(4) -0.021(3) -0.019(3) -0.023(3)
C34 0.043(3) 0.038(3) 0.053(4) -0.012(3) -0.016(3) -0.001(3)
Pt1 0.01590(9) 0.01633(9) 0.01639(8) -0.00645(6) -0.00392(6) -0.00456(6)
Sn2 0.01842(15) 0.01539(15) 0.01845(14) -0.00654(11) -0.00587(11) -0.00280(12)
Sn1 0.02032(16) 0.01673(15) 0.01743(14) -0.00356(11) -0.00852(11) -0.00227(12)

loop_
_atom_type_symbol
_atom_type_description
_atom_type_scat_dispersion_real
_atom_type_scat_dispersion_imag
_atom_type_scat_source
C C 0.0033 0.0016 'International Tables Vol C Tables 4.2.6.8 and 6.1.1.4'
H H 0.0000 0.0000 'International Tables Vol C Tables 4.2.6.8 and 6.1.1.4'
P P 0.1023 0.0942 'International Tables Vol C Tables 4.2.6.8 and 6.1.1.4'
Pt Pt -1.7033 8.3905 'International Tables Vol C Tables 4.2.6.8 and 6.1.1.4'
Sn Sn -0.6537 1.4246 'International Tables Vol C Tables 4.2.6.8 and 6.1.1.4'
B B 0.0013 0.0007 'International Tables Vol C Tables 4.2.6.8 and 6.1.1.4'
N N 0.0061 0.0033 'International Tables Vol C Tables 4.2.6.8 and 6.1.1.4'

loop_
_geom_angle_atom_site_label_1
_geom_angle_atom_site_label_2
_geom_angle_atom_site_label_3
_geom_angle
_geom_angle_site_symmetry_1
_geom_angle_site_symmetry_3
C111 P1 C101 104.2(2) . .
C111 P1 C131 102.7(2) . .
C101 P1 C131 101.2(2) . .
C111 P1 Pt1 115.64(16) . .
C101 P1 Pt1 114.45(16) . .
C131 P1 Pt1 116.70(17) . .
C221 P2 C201 101.4(2) . .
C221 P2 C211 101.6(3) . .
C201 P2 C211 102.2(2) . .
C221 P2 Pt1 120.48(18) . .
C201 P2 Pt1 114.77(17) . .
C211 P2 Pt1 113.96(17) . .
C131 C132 H13A 109.5 . .
C131 C132 H13B 109.5 . .
H13A C132 H13B 109.5 . .
C131 C132 H13C 109.5 . .
H13A C132 H13C 109.5 . .
H13B C132 H13C 109.5 . .
C112 C111 P1 117.6(4) . .
C112 C111 H11A 107.9 . .
P1 C111 H11A 107.9 . .
C112 C111 H11B 107.9 . .
P1 C111 H11B 107.9 . .
H11A C111 H11B 107.2 . .
B5 B9 B8 110.6(3) . .
B5 B9 B10 59.9(3) . 2_666
B8 B9 B10 108.8(4) . 2_666
B5 B9 B12 108.5(4) . 2_666
B8 B9 B12 59.6(3) . 2_666
B10 B9 B12 60.1(3) 2_666 2_666
B5 B9 B4 63.9(3) . .
B8 B9 B4 60.0(3) . .
B10 B9 B4 111.5(3) 2_666 .
B12 B9 B4 108.8(4) 2_666 .
B5 B9 H9 119.9 . .
B8 B9 H9 121.4 . .
B10 B9 H9 120.9 2_666 .
B12 B9 H9 122.3 2_666 .
B4 B9 H9 119.3 . .
C102 C101 P1 114.7(4) . .
C102 C101 H10A 108.6 . .
P1 C101 H10A 108.6 . .
C102 C101 H10B 108.6 . .
P1 C101 H10B 108.6 . .
H10A C101 H10B 107.6 . .
B10 B6 B5 59.4(3) . 2_666
B10 B6 B11 58.5(3) . .
B5 B6 B11 105.0(3) 2_666 .
B10 B6 Sn2 116.0(3) . .
B5 B6 Sn2 115.1(3) 2_666 .
B11 B6 Sn2 64.5(2) . .
B10 B6 Sn1 116.7(3) . 2_666
B5 B6 Sn1 63.1(2) 2_666 2_666
B11 B6 Sn1 118.2(3) . 2_666
Sn2 B6 Sn1 68.26(13) . 2_666
B10 B6 H6 119.2 . .
B5 B6 H6 123.2 2_666 .
B11 B6 H6 121.5 . .
Sn2 B6 H6 113.6 . .
Sn1 B6 H6 112.6 2_666 .
B8 B4 B9 59.9(3) . .
B8 B4 B3 58.3(3) . 2_666
B9 B4 B3 108.3(4) . 2_666
B8 B4 B5 105.7(4) . .
B9 B4 B5 57.7(3) . .
B3 B4 B5 110.9(3) 2_666 .
B8 B4 Sn1 124.5(3) . .
B9 B4 Sn1 120.5(3) . .
B3 B4 Sn1 73.2(2) 2_666 .
B5 B4 Sn1 66.3(2) . .
B8 B4 H4 120.6 . .
B9 B4 H4 121.3 . .
B3 B4 H4 119.2 2_666 .
B5 B4 H4 124.0 . .
Sn1 B4 H4 105.3 . .
C132 C131 P1 114.7(4) . .
C132 C131 H13D 108.6 . .
P1 C131 H13D 108.6 . .
C132 C131 H13E 108.6 . .
P1 C131 H13E 108.6 . .
H13D C131 H13E 107.6 . .
B9 B5 B10 60.3(3) . 2_666
B9 B5 B6 109.5(3) . 2_666
B10 B5 B6 58.8(3) 2_666 2_666
B9 B5 B4 58.4(3) . .
B10 B5 B4 107.4(3) 2_666 .
B6 B5 B4 113.2(3) 2_666 .
B9 B5 Sn1 121.8(3) . .
B10 B5 Sn1 125.8(3) 2_666 .
B6 B5 Sn1 73.9(2) 2_666 .
B4 B5 Sn1 67.1(2) . .
B9 B5 H5 120.8 . .
B10 B5 H5 119.9 2_666 .
B6 B5 H5 118.1 2_666 .
B4 B5 H5 122.6 . .
Sn1 B5 H5 104.2 . .
B10 B11 B12 60.4(3) . .
B10 B11 B6 58.2(3) . .
B12 B11 B6 108.4(4) . .
B10 B11 B7 105.9(4) . .
B12 B11 B7 57.4(3) . .
B6 B11 B7 110.9(3) . .
B10 B11 Sn2 120.8(3) . .
B12 B11 Sn2 118.5(3) . .
B6 B11 Sn2 70.3(2) . .
B7 B11 Sn2 66.1(2) . .
B10 B11 H11 121.0 . .
B12 B11 H11 121.2 . .
B6 B11 H11 119.8 . .
B7 B11 H11 123.3 . .
Sn2 B11 H11 108.3 . .
C222 C221 P2 114.4(4) . .
C222 C221 H22A 108.7 . .
P2 C221 H22A 108.7 . .
C222 C221 H22B 108.7 . .
P2 C221 H22B 108.7 . .
H22A C221 H22B 107.6 . .
C202 C201 P2 116.0(3) . .
C202 C201 H20A 108.3 . .
P2 C201 H20A 108.3 . .
C202 C201 H20B 108.3 . .
P2 C201 H20B 108.3 . .
H20A C201 H20B 107.4 . .
C101 C102 H10C 109.5 . .
C101 C102 H10D 109.5 . .
H10C C102 H10D 109.5 . .
C101 C102 H10E 109.5 . .
H10C C102 H10E 109.5 . .
H10D C102 H10E 109.5 . .
B6 B10 B11 63.2(3) . .
B6 B10 B5 61.9(3) . 2_666
B11 B10 B5 110.5(4) . 2_666
B6 B10 B9 111.7(3) . 2_666
B11 B10 B9 109.2(4) . 2_666
B5 B10 B9 59.8(3) 2_666 2_666
B6 B10 B12 112.3(4) . .
B11 B10 B12 60.2(3) . .
B5 B10 B12 108.4(4) 2_666 .
B9 B10 B12 60.1(3) 2_666 .
B6 B10 H10 117.7 . .
B11 B10 H10 120.2 . .
B5 B10 H10 121.3 2_666 .
B9 B10 H10 121.1 2_666 .
B12 B10 H10 121.1 . .
B7 B8 B3 63.1(3) 2_666 2_666
B7 B8 B12 60.1(3) 2_666 2_666
B3 B8 B12 112.5(4) 2_666 2_666
B7 B8 B9 109.0(4) 2_666 .
B3 B8 B9 111.5(3) 2_666 .
B12 B8 B9 60.3(3) 2_666 .
B7 B8 B4 110.9(4) 2_666 .
B3 B8 B4 61.9(3) 2_666 .
B12 B8 B4 109.5(3) 2_666 .
B9 B8 B4 60.1(3) . .
B7 B8 H8 120.4 2_666 .
B3 B8 H8 117.9 2_666 .
B12 B8 H8 120.5 2_666 .
B9 B8 H8 121.2 . .
B4 B8 H8 120.6 . .
B8 B3 B4 59.7(3) 2_666 2_666
B8 B3 B7 58.4(3) 2_666 .
B4 B3 B7 105.6(3) 2_666 .
B8 B3 Sn2 116.1(3) 2_666 .
B4 B3 Sn2 116.1(3) 2_666 .
B7 B3 Sn2 64.3(2) . .
B8 B3 Sn1 117.2(3) 2_666 2_666
B4 B3 Sn1 63.7(2) 2_666 2_666
B7 B3 Sn1 118.1(3) . 2_666
Sn2 B3 Sn1 68.29(12) . 2_666
B8 B3 H3 119.1 2_666 .
B4 B3 H3 122.2 2_666 .
B7 B3 H3 121.6 . .
Sn2 B3 H3 113.4 . .
Sn1 B3 H3 112.4 2_666 .
B8 B7 B12 60.4(3) 2_666 .
B8 B7 B3 58.5(3) 2_666 .
B12 B7 B3 108.9(4) . .
B8 B7 B11 107.1(3) 2_666 .
B12 B7 B11 58.1(3) . .
B3 B7 B11 112.2(3) . .
B8 B7 Sn2 121.8(3) 2_666 .
B12 B7 Sn2 119.5(3) . .
B3 B7 Sn2 70.8(2) . .
B11 B7 Sn2 66.4(2) . .
B8 B7 H7 120.6 2_666 .
B12 B7 H7 120.9 . .
B3 B7 H7 119.3 . .
B11 B7 H7 122.3 . .
Sn2 B7 H7 107.6 . .
C212 C211 P2 114.1(4) . .
C212 C211 H21A 108.7 . .
P2 C211 H21A 108.7 . .
C212 C211 H21B 108.7 . .
P2 C211 H21B 108.7 . .
H21A C211 H21B 107.6 . .
C111 C112 H11C 109.5 . .
C111 C112 H11D 109.5 . .
H11C C112 H11D 109.5 . .
C111 C112 H11E 109.5 . .
H11C C112 H11E 109.5 . .
H11D C112 H11E 109.5 . .
B7 B12 B8 59.5(3) . 2_666
B7 B12 B11 64.5(3) . .
B8 B12 B11 111.5(4) 2_666 .
B7 B12 B9 108.2(4) . 2_666
B8 B12 B9 60.1(3) 2_666 2_666
B11 B12 B9 108.4(3) . 2_666
B7 B12 B10 110.8(3) . .
B8 B12 B10 109.0(3) 2_666 .
B11 B12 B10 59.4(3) . .
B9 B12 B10 59.8(3) 2_666 .
B7 B12 H12 119.8 . .
B8 B12 H12 120.9 2_666 .
B11 B12 H12 119.4 . .
B9 B12 H12 122.4 2_666 .
B10 B12 H12 121.3 . .
C201 C202 H20C 109.5 . .
C201 C202 H20D 109.5 . .
H20C C202 H20D 109.5 . .
C201 C202 H20E 109.5 . .
H20C C202 H20E 109.5 . .
H20D C202 H20E 109.5 . .
C221 C222 H22C 109.5 . .
C221 C222 H22D 109.5 . .
H22C C222 H22D 109.5 . .
C221 C222 H22E 109.5 . .
H22C C222 H22E 109.5 . .
H22D C222 H22E 109.5 . .
C41 N1 C11 107.9(4) . .
C41 N1 C31 109.2(4) . .
C11 N1 C31 112.0(4) . .
C41 N1 C21 110.1(4) . .
C11 N1 C21 111.7(4) . .
C31 N1 C21 105.9(4) . .
N1 C31 C32 115.0(4) . .
N1 C31 H31A 108.5 . .
C32 C31 H31A 108.5 . .
N1 C31 H31B 108.5 . .
C32 C31 H31B 108.5 . .
H31A C31 H31B 107.5 . .
C31 C32 H32A 109.5 . .
C31 C32 H32B 109.5 . .
H32A C32 H32B 109.5 . .
C31 C32 H32C 109.5 . .
H32A C32 H32C 109.5 . .
H32B C32 H32C 109.5 . .
C211 C212 H21C 109.5 . .
C211 C212 H21D 109.5 . .
H21C C212 H21D 109.5 . .
C211 C212 H21E 109.5 . .
H21C C212 H21E 109.5 . .
H21D C212 H21E 109.5 . .
N1 C41 H41A 109.5 . .
N1 C41 H41B 109.5 . .
H41A C41 H41B 109.5 . .
N1 C41 H41C 109.5 . .
H41A C41 H41C 109.5 . .
H41B C41 H41C 109.5 . .
N1 C11 C12 114.5(4) . .
N1 C11 H11F 108.6 . .
C12 C11 H11F 108.6 . .
N1 C11 H11G 108.6 . .
C12 C11 H11G 108.6 . .
H11F C11 H11G 107.6 . .
C22 C21 N1 114.8(4) . .
C22 C21 H21F 108.6 . .
N1 C21 H21F 108.6 . .
C22 C21 H21G 108.6 . .
N1 C21 H21G 108.6 . .
H21F C21 H21G 107.6 . .
N2 C23 C24 178.2(7) . .
N3 C33 C34 179.4(7) . .
C23 C24 H24A 109.5 . .
C23 C24 H24B 109.5 . .
H24A C24 H24B 109.5 . .
C23 C24 H24C 109.5 . .
H24A C24 H24C 109.5 . .
H24B C24 H24C 109.5 . .
C11 C12 H12A 109.5 . .
C11 C12 H12B 109.5 . .
H12A C12 H12B 109.5 . .
C11 C12 H12C 109.5 . .
H12A C12 H12C 109.5 . .
H12B C12 H12C 109.5 . .
C21 C22 H22F 109.5 . .
C21 C22 H22G 109.5 . .
H22F C22 H22G 109.5 . .
C21 C22 H22H 109.5 . .
H22F C22 H22H 109.5 . .
H22G C22 H22H 109.5 . .
C33 C34 H34A 109.5 . .
C33 C34 H34B 109.5 . .
H34A C34 H34B 109.5 . .
C33 C34 H34C 109.5 . .
H34A C34 H34C 109.5 . .
H34B C34 H34C 109.5 . .
P2 Pt1 P1 155.19(4) . .
P2 Pt1 Sn2 99.68(3) . .
P1 Pt1 Sn2 92.05(3) . .
P2 Pt1 Sn1 100.55(3) . .
P1 Pt1 Sn1 100.60(3) . .
Sn2 Pt1 Sn1 92.913(12) . .
B7 Sn2 B11 47.51(18) . .
B7 Sn2 B6 79.90(17) . .
B11 Sn2 B6 45.23(16) . .
B7 Sn2 B3 44.84(17) . .
B11 Sn2 B3 80.05(18) . .
B6 Sn2 B3 82.77(17) . .
B7 Sn2 Pt1 124.58(12) . .
B11 Sn2 Pt1 129.63(13) . .
B6 Sn2 Pt1 143.94(12) . .
B3 Sn2 Pt1 133.25(12) . .
B7 Sn2 Sn1 93.74(12) . 2_666
B11 Sn2 Sn1 94.29(12) . 2_666
B6 Sn2 Sn1 57.64(12) . 2_666
B3 Sn2 Sn1 57.38(11) . 2_666
Pt1 Sn2 Sn1 133.937(14) . 2_666
B5 Sn1 B4 46.57(17) . .
B5 Sn1 B3 76.43(16) . 2_666
B4 Sn1 B3 43.11(17) . 2_666
B5 Sn1 B6 43.03(17) . 2_666
B4 Sn1 B6 77.23(17) . 2_666
B3 Sn1 B6 78.96(16) 2_666 2_666
B5 Sn1 Pt1 132.59(12) . .
B4 Sn1 Pt1 135.41(13) . .
B3 Sn1 Pt1 143.24(12) 2_666 .
B6 Sn1 Pt1 136.86(11) 2_666 .
B5 Sn1 Sn2 88.05(12) . 2_666
B4 Sn1 Sn2 88.68(12) . 2_666
B3 Sn1 Sn2 54.32(11) 2_666 2_666
B6 Sn1 Sn2 54.10(12) 2_666 2_666
Pt1 Sn1 Sn2 132.487(14) . 2_666

loop_
_geom_bond_atom_site_label_1
_geom_bond_atom_site_label_2
_geom_bond_distance
_geom_bond_site_symmetry_2
P1 C111 1.821(5) .
P1 C101 1.823(5) .
P1 C131 1.824(5) .
P1 Pt1 2.2847(11) .
P2 C221 1.826(5) .
P2 C201 1.826(5) .
P2 C211 1.828(5) .
P2 Pt1 2.2778(12) .
C132 C131 1.515(7) .
C132 H13A 0.9600 .
C132 H13B 0.9600 .
C132 H13C 0.9600 .
C111 C112 1.519(7) .
C111 H11A 0.9700 .
C111 H11B 0.9700 .
B9 B5 1.767(7) .
B9 B8 1.775(7) .
B9 B10 1.775(7) 2_666
B9 B12 1.779(7) 2_666
B9 B4 1.780(7) .
B9 H9 1.1000 .
C101 C102 1.514(7) .
C101 H10A 0.9700 .
C101 H10B 0.9700 .
B6 B10 1.757(7) .
B6 B5 1.812(7) 2_666
B6 B11 1.846(7) .
B6 Sn2 2.447(5) .
B6 Sn1 2.551(5) 2_666
B6 H6 1.1000 .
B4 B8 1.777(7) .
B4 B3 1.816(7) 2_666
B4 B5 1.877(7) .
B4 Sn1 2.381(5) .
B4 H4 1.1000 .
C131 H13D 0.9700 .
C131 H13E 0.9700 .
B5 B10 1.768(7) 2_666
B5 B6 1.812(7) 2_666
B5 Sn1 2.368(5) .
B5 H5 1.1000 .
B11 B10 1.763(7) .
B11 B12 1.777(7) .
B11 B7 1.888(7) .
B11 Sn2 2.346(5) .
B11 H11 1.1000 .
C221 C222 1.525(7) .
C221 H22A 0.9700 .
C221 H22B 0.9700 .
C201 C202 1.508(8) .
C201 H20A 0.9700 .
C201 H20B 0.9700 .
C102 H10C 0.9600 .
C102 H10D 0.9600 .
C102 H10E 0.9600 .
B10 B5 1.768(7) 2_666
B10 B9 1.775(7) 2_666
B10 B12 1.780(7) .
B10 H10 1.1000 .
B8 B7 1.750(7) 2_666
B8 B3 1.751(7) 2_666
B8 B12 1.766(7) 2_666
B8 H8 1.1000 .
B3 B8 1.751(7) 2_666
B3 B4 1.816(7) 2_666
B3 B7 1.831(7) .
B3 Sn2 2.453(5) .
B3 Sn1 2.544(5) 2_666
B3 H3 1.1000 .
B7 B8 1.750(7) 2_666
B7 B12 1.762(7) .
B7 Sn2 2.341(5) .
B7 H7 1.1000 .
C211 C212 1.510(7) .
C211 H21A 0.9700 .
C211 H21B 0.9700 .
C112 H11C 0.9600 .
C112 H11D 0.9600 .
C112 H11E 0.9600 .
B12 B8 1.766(7) 2_666
B12 B9 1.779(7) 2_666
B12 H12 1.1000 .
C202 H20C 0.9600 .
C202 H20D 0.9600 .
C202 H20E 0.9600 .
C222 H22C 0.9600 .
C222 H22D 0.9600 .
C222 H22E 0.9600 .
N1 C41 1.506(6) .
N1 C11 1.506(6) .
N1 C31 1.511(6) .
N1 C21 1.521(6) .
C31 C32 1.514(8) .
C31 H31A 0.9700 .
C31 H31B 0.9700 .
C32 H32A 0.9600 .
C32 H32B 0.9600 .
C32 H32C 0.9600 .
C212 H21C 0.9600 .
C212 H21D 0.9600 .
C212 H21E 0.9600 .
C41 H41A 0.9600 .
C41 H41B 0.9600 .
C41 H41C 0.9600 .
C11 C12 1.509(7) .
C11 H11F 0.9700 .
C11 H11G 0.9700 .
C21 C22 1.502(7) .
C21 H21F 0.9700 .
C21 H21G 0.9700 .
C23 N2 1.136(8) .
C23 C24 1.440(9) .
C33 N3 1.124(8) .
C33 C34 1.438(9) .
C24 H24A 0.9600 .
C24 H24B 0.9600 .
C24 H24C 0.9600 .
C12 H12A 0.9600 .
C12 H12B 0.9600 .
C12 H12C 0.9600 .
C22 H22F 0.9600 .
C22 H22G 0.9600 .
C22 H22H 0.9600 .
C34 H34A 0.9600 .
C34 H34B 0.9600 .
C34 H34C 0.9600 .
Pt1 Sn2 2.6129(4) .
Pt1 Sn1 2.7727(4) .
Sn2 Sn1 2.8059(5) 2_666
Sn1 B3 2.544(5) 2_666
Sn1 B6 2.551(5) 2_666
Sn1 Sn2 2.8059(5) 2_666
